data_4070726
loop_
_publ_author_name
'Yang, Ying'
'Schulz, Thomas'
'John, Michael'
'Yang, Zhi'
'Jim\'enez-P\'erez, Victor Manuel'
'Roesky, Herbert W.'
'Gurubasavaraj, Prabhuodeyara M.'
'Stalke, Dietmar'
'Ye, Hongqi'

_publ_contact_author 'Prof. Dr. Dietmar Stalke, Prof. Dr. H. W. Roesky'
_publ_section_title
;
 Organoaluminum Hydroxides Supported by \b-Diketiminato Ligands:
 Synthesis, Structural Characterization, and Reactions
;
_journal_issue 4
_journal_name_full Organometallics
_journal_page_first 769
_journal_paper_doi 10.1021/om700969g
_journal_volume 27
_journal_year 2008
_chemical_formula_sum 'C32 H38 Al N2 O'
_chemical_formula_weight 493.62
_space_group_IT_number 2
_symmetry_cell_setting triclinic
_symmetry_space_group_name_Hall '-P 1'
_symmetry_space_group_name_H-M 'P -1'
_atom_sites_solution_hydrogens geom
_atom_sites_solution_primary direct
_atom_sites_solution_secondary difmap
_audit_creation_method SHELXL-97
_cell_angle_alpha 93.6510(10)
_cell_angle_beta 106.2490(10)
_cell_angle_gamma 114.6840(10)
_cell_formula_units_Z 2
_cell_length_a 11.4187(11)
_cell_length_b 11.5317(11)
_cell_length_c 12.1602(11)
_cell_measurement_reflns_used 8831
_cell_measurement_temperature 100(2)
_cell_measurement_theta_max 26.302
_cell_measurement_theta_min 2.2395
_cell_volume 1366.6(2)
_computing_cell_refinement 'SAINT V7.23A'
_computing_data_collection 'APEX2 v2.1.0'
_computing_data_reduction 'SAINT V7.23A'
_computing_molecular_graphics 'XP in SHELXTL ver. 6.12'
_computing_publication_material 'XP in SHELXTL ver. 6.12'
_computing_structure_refinement 'SHELXL in SHELXTL ver. 6.12'
_computing_structure_solution 'SHELXS in SHELXTL ver. 6.12'
_diffrn_ambient_temperature 100(2)
_diffrn_measured_fraction_theta_full 0.997
_diffrn_measured_fraction_theta_max 0.997
_diffrn_measurement_device_type 'Bruker TXS-Mo rotating anode with APEX II detector'
_diffrn_measurement_method 'omega scans'
_diffrn_radiation_monochromator 'INCOATEC Helios mirror optics'
_diffrn_radiation_source 'Bruker TXS-Mo rotating anode'
_diffrn_radiation_type MoK\a
_diffrn_radiation_wavelength 0.71073
_diffrn_reflns_av_R_equivalents 0.0306
_diffrn_reflns_av_sigmaI/netI 0.0254
_diffrn_reflns_limit_h_max 13
_diffrn_reflns_limit_h_min -14
_diffrn_reflns_limit_k_max 14
_diffrn_reflns_limit_k_min -14
_diffrn_reflns_limit_l_max 15
_diffrn_reflns_limit_l_min 0
_diffrn_reflns_number 25588
_diffrn_reflns_theta_full 26.40
_diffrn_reflns_theta_max 26.40
_diffrn_reflns_theta_min 1.78
_exptl_absorpt_coefficient_mu 0.101
_exptl_absorpt_correction_T_max 0.99
_exptl_absorpt_correction_T_min 0.786432
_exptl_absorpt_correction_type empirical
_exptl_absorpt_process_details SADABS-2004/1
_exptl_crystal_colour colourless
_exptl_crystal_density_diffrn 1.200
_exptl_crystal_density_method 'not measured'
_exptl_crystal_description plate
_exptl_crystal_F_000 530
_exptl_crystal_size_max 0.1
_exptl_crystal_size_mid 0.1
_exptl_crystal_size_min 0.05
_refine_diff_density_max 0.286
_refine_diff_density_min -0.292
_refine_diff_density_rms 0.042
_refine_ls_extinction_method none
_refine_ls_goodness_of_fit_ref 1.043
_refine_ls_hydrogen_treatment mixed
_refine_ls_matrix_type full
_refine_ls_number_parameters 336
_refine_ls_number_reflns 5606
_refine_ls_number_restraints 1
_refine_ls_restrained_S_all 1.043
_refine_ls_R_factor_all 0.0571
_refine_ls_R_factor_gt 0.0392
_refine_ls_shift/su_max 0.000
_refine_ls_shift/su_mean 0.000
_refine_ls_structure_factor_coef Fsqd
_refine_ls_weighting_details 'calc w=1/[\s^2^(Fo^2^)+(0.0428P)^2^+0.7135P] where P=(Fo^2^+2Fc^2^)/3'
_refine_ls_weighting_scheme calc
_refine_ls_wR_factor_gt 0.0948
_refine_ls_wR_factor_ref 0.1041
_reflns_number_gt 4370
_reflns_number_total 5606
_reflns_threshold_expression >2sigma(I)
_cod_data_source_file om700969g-file002.cif
_cod_data_source_block L1AlPh(OH)
_cod_original_cell_volume 1366.5(2)
_cod_original_sg_symbol_H-M P-1
_cod_database_code 4070726

loop_
_symmetry_equiv_pos_as_xyz
'x, y, z'
'-x, -y, -z'

loop_
_atom_site_label
_atom_site_type_symbol
_atom_site_fract_x
_atom_site_fract_y
_atom_site_fract_z
_atom_site_U_iso_or_equiv
_atom_site_adp_type
_atom_site_occupancy
_atom_site_symmetry_multiplicity
_atom_site_calc_flag
_atom_site_refinement_flags
Al1 Al 0.56565(5) 0.92300(4) 0.46171(4) 0.02065(12) Uani 1 1 d .
O1 O 0.40129(12) 0.93667(11) 0.42935(10) 0.0237(2) Uani 1 1 d D
H100 H 0.3298(16) 0.8910(17) 0.3772(15) 0.028 Uiso 1 1 d D
N1 N 0.71555(14) 0.89887(12) 0.57238(11) 0.0218(3) Uani 1 1 d .
N2 N 0.45955(14) 0.73228(12) 0.40475(11) 0.0220(3) Uani 1 1 d .
C1 C 0.43616(18) 0.51735(16) 0.32831(15) 0.0289(4) Uani 1 1 d .
H1A H 0.3726 0.4668 0.3670 0.043 Uiso 1 1 calc R
H1B H 0.4972 0.4787 0.3248 0.043 Uiso 1 1 calc R
H1C H 0.3843 0.5164 0.2487 0.043 Uiso 1 1 calc R
C2 C 0.52004(17) 0.65622(15) 0.39675(14) 0.0236(3) Uani 1 1 d .
C3 C 0.65921(17) 0.69564(15) 0.45481(14) 0.0242(3) Uani 1 1 d .
H3 H 0.6977 0.6448 0.4292 0.029 Uiso 1 1 calc R
C4 C 0.74648(17) 0.80277(15) 0.54677(14) 0.0229(3) Uani 1 1 d .
C5 C 0.87752(17) 0.80412(17) 0.62108(15) 0.0278(4) Uani 1 1 d .
H5A H 0.9547 0.8895 0.6312 0.042 Uiso 1 1 calc R
H5B H 0.8915 0.7361 0.5825 0.042 Uiso 1 1 calc R
H5C H 0.8715 0.7876 0.6979 0.042 Uiso 1 1 calc R
C6 C 0.80281(17) 0.98693(15) 0.68415(14) 0.0228(3) Uani 1 1 d .
C7 C 0.77876(17) 0.94969(16) 0.78649(14) 0.0240(3) Uani 1 1 d .
C8 C 0.86359(18) 1.03428(16) 0.89367(15) 0.0268(4) Uani 1 1 d .
H8 H 0.8472 1.0090 0.9629 0.032 Uiso 1 1 calc R
C9 C 0.97127(18) 1.15417(17) 0.90302(15) 0.0281(4) Uani 1 1 d .
C10 C 0.99393(17) 1.18820(16) 0.80071(15) 0.0278(4) Uani 1 1 d .
H10 H 1.0680 1.2696 0.8056 0.033 Uiso 1 1 calc R
C11 C 0.91170(17) 1.10705(16) 0.69119(15) 0.0249(4) Uani 1 1 d .
C12 C 0.66658(18) 0.81847(16) 0.78251(15) 0.0277(4) Uani 1 1 d .
H12A H 0.6998 0.7527 0.7812 0.042 Uiso 1 1 calc R
H12B H 0.5873 0.7948 0.7118 0.042 Uiso 1 1 calc R
H12C H 0.6397 0.8225 0.8519 0.042 Uiso 1 1 calc R
C13 C 0.94365(19) 1.14791(17) 0.58370(16) 0.0313(4) Uani 1 1 d .
H13A H 1.0253 1.2326 0.6065 0.047 Uiso 1 1 calc R
H13B H 0.8659 1.1550 0.5304 0.047 Uiso 1 1 calc R
H13C H 0.9606 1.0827 0.5442 0.047 Uiso 1 1 calc R
C14 C 1.0599(2) 1.24557(18) 1.02032(16) 0.0380(5) Uani 1 1 d .
H14A H 1.0192 1.3014 1.0375 0.057 Uiso 1 1 calc R
H14B H 1.1517 1.3000 1.0183 0.057 Uiso 1 1 calc R
H14C H 1.0663 1.1947 1.0813 0.057 Uiso 1 1 calc R
C15 C 0.31161(17) 0.66694(15) 0.35103(14) 0.0240(3) Uani 1 1 d .
C16 C 0.25014(18) 0.65401(16) 0.23070(15) 0.0275(4) Uani 1 1 d .
C17 C 0.10856(19) 0.58063(17) 0.18184(16) 0.0315(4) Uani 1 1 d .
H17 H 0.0661 0.5715 0.1004 0.038 Uiso 1 1 calc R
C18 C 0.02719(18) 0.52057(17) 0.24674(17) 0.0333(4) Uani 1 1 d .
C19 C 0.09121(18) 0.53840(17) 0.36643(16) 0.0316(4) Uani 1 1 d .
H19 H 0.0370 0.4993 0.4130 0.038 Uiso 1 1 calc R
C20 C 0.23154(17) 0.61138(16) 0.41994(15) 0.0263(4) Uani 1 1 d .
C21 C 0.29614(19) 0.62910(18) 0.54979(16) 0.0322(4) Uani 1 1 d .
H21A H 0.3233 0.7181 0.5882 0.048 Uiso 1 1 calc R
H21B H 0.3771 0.6141 0.5656 0.048 Uiso 1 1 calc R
H21C H 0.2301 0.5666 0.5802 0.048 Uiso 1 1 calc R
C22 C 0.3311(2) 0.71233(19) 0.15272(16) 0.0355(4) Uani 1 1 d .
H22A H 0.3080 0.6441 0.0867 0.053 Uiso 1 1 calc R
H22B H 0.4291 0.7505 0.1974 0.053 Uiso 1 1 calc R
H22C H 0.3088 0.7803 0.1231 0.053 Uiso 1 1 calc R
C23 C -0.1252(2) 0.4387(2) 0.1904(2) 0.0487(5) Uani 1 1 d .
H23A H -0.1720 0.4616 0.2378 0.073 Uiso 1 1 calc R
H23B H -0.1477 0.3462 0.1850 0.073 Uiso 1 1 calc R
H23C H -0.1549 0.4550 0.1117 0.073 Uiso 1 1 calc R
C24 C 0.63183(17) 0.98344(15) 0.33051(14) 0.0242(3) Uani 1 1 d .
C25 C 0.72868(17) 0.95822(16) 0.29726(15) 0.0260(4) Uani 1 1 d .
H25 H 0.7737 0.9165 0.3446 0.031 Uiso 1 1 calc R
C26 C 0.76150(18) 0.99163(17) 0.19817(15) 0.0297(4) Uani 1 1 d .
H26 H 0.8272 0.9720 0.1789 0.036 Uiso 1 1 calc R
C27 C 0.69873(19) 1.05339(17) 0.12743(16) 0.0323(4) Uani 1 1 d .
H27 H 0.7211 1.0767 0.0598 0.039 Uiso 1 1 calc R
C28 C 0.60268(19) 1.08060(18) 0.15692(16) 0.0322(4) Uani 1 1 d .
H28 H 0.5590 1.1232 0.1096 0.039 Uiso 1 1 calc R
C29 C 0.57051(18) 1.04556(16) 0.25540(15) 0.0279(4) Uani 1 1 d .
H29 H 0.5036 1.0644 0.2732 0.034 Uiso 1 1 calc R
C30 C 0.5409(2) 0.4391(2) 0.0855(2) 0.0468(5) Uani 1 1 d .
H30 H 0.5696 0.3975 0.1450 0.056 Uiso 1 1 calc R
C31 C 0.5917(2) 0.5729(2) 0.1080(2) 0.0492(5) Uani 1 1 d .
H31 H 0.6552 0.6231 0.1829 0.059 Uiso 1 1 calc R
C32 C 0.5506(2) 0.6341(2) 0.0222(2) 0.0466(5) Uani 1 1 d .
H32 H 0.5856 0.7263 0.0376 0.056 Uiso 1 1 calc R

loop_
_atom_site_aniso_label
_atom_site_aniso_U_11
_atom_site_aniso_U_22
_atom_site_aniso_U_33
_atom_site_aniso_U_23
_atom_site_aniso_U_13
_atom_site_aniso_U_12
Al1 0.0221(2) 0.0197(2) 0.0212(2) 0.00385(18) 0.0061(2) 0.0112(2)
O1 0.0213(6) 0.0229(6) 0.0243(6) -0.0003(5) 0.0036(5) 0.0112(5)
N1 0.0239(7) 0.0207(6) 0.0211(7) 0.0036(5) 0.0062(6) 0.0115(6)
N2 0.0234(7) 0.0206(6) 0.0214(7) 0.0029(5) 0.0047(6) 0.0115(6)
C1 0.0321(9) 0.0228(8) 0.0305(9) 0.0021(7) 0.0060(8) 0.0148(7)
C2 0.0298(9) 0.0219(8) 0.0221(8) 0.0060(6) 0.0101(7) 0.0134(7)
C3 0.0287(9) 0.0242(8) 0.0251(8) 0.0048(7) 0.0095(7) 0.0165(7)
C4 0.0254(8) 0.0249(8) 0.0235(8) 0.0077(7) 0.0103(7) 0.0145(7)
C5 0.0291(9) 0.0297(9) 0.0288(9) 0.0059(7) 0.0085(7) 0.0181(8)
C6 0.0239(8) 0.0250(8) 0.0222(8) 0.0035(6) 0.0049(7) 0.0156(7)
C7 0.0257(8) 0.0250(8) 0.0256(8) 0.0061(7) 0.0070(7) 0.0163(7)
C8 0.0324(9) 0.0308(9) 0.0226(8) 0.0060(7) 0.0074(7) 0.0204(8)
C9 0.0299(9) 0.0283(9) 0.0257(9) 0.0006(7) 0.0016(7) 0.0185(8)
C10 0.0249(9) 0.0237(8) 0.0316(9) 0.0028(7) 0.0049(7) 0.0115(7)
C11 0.0250(9) 0.0247(8) 0.0264(9) 0.0048(7) 0.0071(7) 0.0137(7)
C12 0.0306(9) 0.0273(8) 0.0276(9) 0.0080(7) 0.0092(7) 0.0155(8)
C13 0.0294(9) 0.0292(9) 0.0314(10) 0.0058(7) 0.0105(8) 0.0098(8)
C14 0.0453(12) 0.0328(10) 0.0284(10) 0.0002(8) 0.0006(9) 0.0194(9)
C15 0.0241(8) 0.0186(7) 0.0270(9) 0.0011(6) 0.0039(7) 0.0109(7)
C16 0.0299(9) 0.0229(8) 0.0276(9) 0.0028(7) 0.0050(7) 0.0136(7)
C17 0.0322(10) 0.0284(9) 0.0273(9) -0.0001(7) 0.0002(8) 0.0149(8)
C18 0.0268(9) 0.0288(9) 0.0364(10) -0.0014(8) 0.0030(8) 0.0114(8)
C19 0.0286(9) 0.0284(9) 0.0362(10) 0.0034(8) 0.0110(8) 0.0118(8)
C20 0.0277(9) 0.0228(8) 0.0284(9) 0.0028(7) 0.0068(7) 0.0134(7)
C21 0.0298(9) 0.0325(9) 0.0315(10) 0.0067(8) 0.0098(8) 0.0120(8)
C22 0.0379(11) 0.0361(10) 0.0254(9) 0.0058(8) 0.0055(8) 0.0136(9)
C23 0.0294(11) 0.0515(13) 0.0462(13) -0.0002(10) 0.0020(9) 0.0092(10)
C24 0.0232(8) 0.0209(8) 0.0245(8) 0.0019(6) 0.0048(7) 0.0089(7)
C25 0.0260(9) 0.0263(8) 0.0256(9) 0.0045(7) 0.0069(7) 0.0131(7)
C26 0.0281(9) 0.0326(9) 0.0296(9) 0.0054(7) 0.0122(8) 0.0136(8)
C27 0.0396(11) 0.0328(9) 0.0267(9) 0.0091(7) 0.0151(8) 0.0155(8)
C28 0.0400(11) 0.0335(9) 0.0304(9) 0.0131(8) 0.0126(8) 0.0219(8)
C29 0.0326(9) 0.0273(8) 0.0282(9) 0.0064(7) 0.0107(8) 0.0172(8)
C30 0.0383(11) 0.0545(13) 0.0528(13) 0.0212(11) 0.0219(10) 0.0204(10)
C31 0.0388(12) 0.0532(13) 0.0405(12) 0.0034(10) 0.0157(10) 0.0066(10)
C32 0.0463(13) 0.0390(11) 0.0565(14) 0.0078(10) 0.0282(11) 0.0146(10)

loop_
_atom_type_symbol
_atom_type_description
_atom_type_scat_dispersion_real
_atom_type_scat_dispersion_imag
_atom_type_scat_source
C C 0.0033 0.0016 'International Tables Vol C Tables 4.2.6.8 and 6.1.1.4'
H H 0.0000 0.0000 'International Tables Vol C Tables 4.2.6.8 and 6.1.1.4'
N N 0.0061 0.0033 'International Tables Vol C Tables 4.2.6.8 and 6.1.1.4'
O O 0.0106 0.0060 'International Tables Vol C Tables 4.2.6.8 and 6.1.1.4'
Al Al 0.0645 0.0514 'International Tables Vol C Tables 4.2.6.8 and 6.1.1.4'

loop_
_geom_angle_atom_site_label_1
_geom_angle_atom_site_label_2
_geom_angle_atom_site_label_3
_geom_angle
_geom_angle_site_symmetry_1
O1 Al1 O1 72.82(6) 2_676
O1 Al1 N2 144.59(6) 2_676
O1 Al1 N2 89.84(6) .
O1 Al1 N1 90.40(6) 2_676
O1 Al1 N1 149.75(6) .
N2 Al1 N1 89.98(6) .
O1 Al1 C24 110.98(6) 2_676
O1 Al1 C24 103.95(6) .
N2 Al1 C24 102.97(6) .
N1 Al1 C24 105.56(7) .
Al1 O1 Al1 107.18(6) 2_676
C4 N1 C6 114.94(13) .
C4 N1 Al1 122.44(11) .
C6 N1 Al1 122.58(10) .
C2 N2 C15 114.50(13) .
C2 N2 Al1 122.00(11) .
C15 N2 Al1 122.77(10) .
N2 C2 C3 123.40(15) .
N2 C2 C1 120.14(15) .
C3 C2 C1 116.36(14) .
C4 C3 C2 125.91(15) .
N1 C4 C3 122.64(15) .
N1 C4 C5 120.47(15) .
C3 C4 C5 116.85(14) .
C11 C6 C7 119.99(15) .
C11 C6 N1 120.78(14) .
C7 C6 N1 119.22(14) .
C8 C7 C6 118.95(16) .
C8 C7 C12 119.70(15) .
C6 C7 C12 121.31(15) .
C9 C8 C7 122.24(16) .
C8 C9 C10 117.74(16) .
C8 C9 C14 121.16(17) .
C10 C9 C14 121.09(17) .
C9 C10 C11 122.23(16) .
C10 C11 C6 118.85(15) .
C10 C11 C13 119.73(15) .
C6 C11 C13 121.40(15) .
C20 C15 C16 120.49(15) .
C20 C15 N2 118.96(14) .
C16 C15 N2 120.47(15) .
C17 C16 C15 118.06(16) .
C17 C16 C22 119.18(16) .
C15 C16 C22 122.72(16) .
C18 C17 C16 122.81(17) .
C17 C18 C19 117.55(17) .
C17 C18 C23 121.40(18) .
C19 C18 C23 121.05(18) .
C20 C19 C18 122.11(17) .
C19 C20 C15 118.90(16) .
C19 C20 C21 120.27(16) .
C15 C20 C21 120.83(15) .
C25 C24 C29 114.62(15) .
C25 C24 Al1 125.19(12) .
C29 C24 Al1 119.88(13) .
C26 C25 C24 122.87(16) .
C27 C26 C25 120.24(17) .
C26 C27 C28 118.95(16) .
C29 C28 C27 119.94(16) .
C28 C29 C24 123.36(16) .
C32 C30 C31 120.3(2) 2_665
C30 C31 C32 120.3(2) .
C30 C32 C31 119.4(2) 2_665

loop_
_geom_bond_atom_site_label_1
_geom_bond_atom_site_label_2
_geom_bond_distance
_geom_bond_site_symmetry_2
Al1 O1 1.8583(12) 2_676
Al1 O1 1.8825(12) .
Al1 N2 1.9736(14) .
Al1 N1 1.9937(14) .
Al1 C24 1.9946(18) .
O1 Al1 1.8583(12) 2_676
N1 C4 1.339(2) .
N1 C6 1.447(2) .
N2 C2 1.337(2) .
N2 C15 1.451(2) .
C1 C2 1.509(2) .
C2 C3 1.399(2) .
C3 C4 1.394(2) .
C4 C5 1.509(2) .
C6 C11 1.400(2) .
C6 C7 1.403(2) .
C7 C8 1.390(2) .
C7 C12 1.507(2) .
C8 C9 1.385(3) .
C9 C10 1.388(2) .
C9 C14 1.510(2) .
C10 C11 1.392(2) .
C11 C13 1.505(2) .
C15 C20 1.399(2) .
C15 C16 1.402(2) .
C16 C17 1.392(2) .
C16 C22 1.503(3) .
C17 C18 1.381(3) .
C18 C19 1.391(3) .
C18 C23 1.505(3) .
C19 C20 1.385(2) .
C20 C21 1.503(2) .
C24 C25 1.405(2) .
C24 C29 1.408(2) .
C25 C26 1.390(2) .
C26 C27 1.386(3) .
C27 C28 1.387(3) .
C28 C29 1.384(2) .
C30 C32 1.370(3) 2_665
C30 C31 1.379(3) .
C31 C32 1.381(3) .
C32 C30 1.370(3) 2_665

loop_
_geom_torsion_atom_site_label_1
_geom_torsion_atom_site_label_2
_geom_torsion_atom_site_label_3
_geom_torsion_atom_site_label_4
_geom_torsion
_geom_torsion_site_symmetry_1
_geom_torsion_site_symmetry_4
O1 Al1 O1 Al1 0.0 2_676 2_676
N2 Al1 O1 Al1 148.65(7) . 2_676
N1 Al1 O1 Al1 58.97(13) . 2_676
C24 Al1 O1 Al1 -108.02(7) . 2_676
O1 Al1 N1 C4 178.19(13) 2_676 .
O1 Al1 N1 C4 123.24(14) . .
N2 Al1 N1 C4 33.59(13) . .
C24 Al1 N1 C4 -69.88(14) . .
O1 Al1 N1 C6 -4.51(12) 2_676 .
O1 Al1 N1 C6 -59.46(18) . .
N2 Al1 N1 C6 -149.11(12) . .
C24 Al1 N1 C6 107.42(13) . .
O1 Al1 N2 C2 -125.24(13) 2_676 .
O1 Al1 N2 C2 175.69(13) . .
N1 Al1 N2 C2 -34.57(13) . .
C24 Al1 N2 C2 71.41(13) . .
O1 Al1 N2 C15 65.07(16) 2_676 .
O1 Al1 N2 C15 5.99(13) . .
N1 Al1 N2 C15 155.74(12) . .
C24 Al1 N2 C15 -98.29(13) . .
C15 N2 C2 C3 -171.92(15) . .
Al1 N2 C2 C3 17.6(2) . .
C15 N2 C2 C1 4.3(2) . .
Al1 N2 C2 C1 -166.20(12) . .
N2 C2 C3 C4 15.2(3) . .
C1 C2 C3 C4 -161.10(16) . .
C6 N1 C4 C3 167.42(15) . .
Al1 N1 C4 C3 -15.1(2) . .
C6 N1 C4 C5 -10.1(2) . .
Al1 N1 C4 C5 167.36(12) . .
C2 C3 C4 N1 -16.4(3) . .
C2 C3 C4 C5 161.19(16) . .
C4 N1 C6 C11 98.41(18) . .
Al1 N1 C6 C11 -79.08(17) . .
C4 N1 C6 C7 -80.45(18) . .
Al1 N1 C6 C7 102.07(15) . .
C11 C6 C7 C8 0.6(2) . .
N1 C6 C7 C8 179.51(14) . .
C11 C6 C7 C12 -177.11(15) . .
N1 C6 C7 C12 1.8(2) . .
C6 C7 C8 C9 -0.1(2) . .
C12 C7 C8 C9 177.72(15) . .
C7 C8 C9 C10 -0.6(2) . .
C7 C8 C9 C14 178.57(16) . .
C8 C9 C10 C11 0.8(2) . .
C14 C9 C10 C11 -178.43(16) . .
C9 C10 C11 C6 -0.2(2) . .
C9 C10 C11 C13 -178.45(15) . .
C7 C6 C11 C10 -0.5(2) . .
N1 C6 C11 C10 -179.35(14) . .
C7 C6 C11 C13 177.70(15) . .
N1 C6 C11 C13 -1.1(2) . .
C2 N2 C15 C20 92.68(18) . .
Al1 N2 C15 C20 -96.92(16) . .
C2 N2 C15 C16 -84.16(18) . .
Al1 N2 C15 C16 86.24(17) . .
C20 C15 C16 C17 -2.3(2) . .
N2 C15 C16 C17 174.47(14) . .
C20 C15 C16 C22 179.63(16) . .
N2 C15 C16 C22 -3.6(2) . .
C15 C16 C17 C18 -0.1(3) . .
C22 C16 C17 C18 178.05(17) . .
C16 C17 C18 C19 1.8(3) . .
C16 C17 C18 C23 -178.21(18) . .
C17 C18 C19 C20 -1.1(3) . .
C23 C18 C19 C20 178.84(18) . .
C18 C19 C20 C15 -1.2(3) . .
C18 C19 C20 C21 179.41(16) . .
C16 C15 C20 C19 2.9(2) . .
N2 C15 C20 C19 -173.92(14) . .
C16 C15 C20 C21 -177.65(15) . .
N2 C15 C20 C21 5.5(2) . .
O1 Al1 C24 C25 121.89(14) 2_676 .
O1 Al1 C24 C25 -161.46(14) . .
N2 Al1 C24 C25 -68.35(15) . .
N1 Al1 C24 C25 25.31(16) . .
O1 Al1 C24 C29 -64.80(15) 2_676 .
O1 Al1 C24 C29 11.85(15) . .
N2 Al1 C24 C29 104.96(13) . .
N1 Al1 C24 C29 -161.38(13) . .
C29 C24 C25 C26 -0.1(2) . .
Al1 C24 C25 C26 173.55(13) . .
C24 C25 C26 C27 0.5(3) . .
C25 C26 C27 C28 -0.3(3) . .
C26 C27 C28 C29 -0.3(3) . .
C27 C28 C29 C24 0.7(3) . .
C25 C24 C29 C28 -0.5(3) . .
Al1 C24 C29 C28 -174.49(14) . .
C32 C30 C31 C32 0.0(4) 2_665 .
C30 C31 C32 C30 0.0(4) . 2_665
